data_4516045
loop_
_publ_author_name
'Mishra, Vishwesh'
'Thirupathi, Natesan'

_publ_section_title
;
 Critical Role of Anions in Platinum(II) Precursors upon the Structural
 Motifs of Six-Membered Cycloplatinated
 <i>N</i>,<i>N</i>',<i>N</i>&#x2033;-Triarylguanidines.
;
_journal_issue 6
_journal_name_full 'ACS omega'
_journal_page_first 6075
_journal_page_last 6090
_journal_paper_doi 10.1021/acsomega.8b00782
_journal_volume 3
_journal_year 2018
_chemical_formula_moiety 'C26 H28 F3 N3 O3 Pt S'
_chemical_formula_sum 'C26 H28 F3 N3 O3 Pt S'
_chemical_formula_weight 714.66
_space_group_crystal_system monoclinic
_space_group_IT_number 14
_space_group_name_Hall '-P 2ybc'
_space_group_name_H-M_alt 'P 1 21/c 1'
_atom_sites_solution_hydrogens geom
_audit_creation_method SHELXL-2017/1
_cell_angle_alpha 90
_cell_angle_beta 94.862(3)
_cell_angle_gamma 90
_cell_formula_units_Z 4
_cell_length_a 20.2522(7)
_cell_length_b 8.1634(3)
_cell_length_c 15.9250(5)
_cell_measurement_reflns_used 12871
_cell_measurement_temperature 298(2)
_cell_measurement_theta_max 29.0550
_cell_measurement_theta_min 3.5810
_cell_volume 2623.36(16)
_computing_cell_refinement
;
CrysAlisPro, Agilent Technologies,
Version 1.171.36.32 (release 02-08-2013 CrysAlis171 .NET)
(compiled Aug  2 2013,16:46:58)
;
_computing_data_collection
;
CrysAlisPro, Agilent Technologies,
Version 1.171.36.32 (release 02-08-2013 CrysAlis171 .NET)
(compiled Aug  2 2013,16:46:58)
;
_computing_data_reduction
;
CrysAlisPro, Agilent Technologies,
Version 1.171.36.32 (release 02-08-2013 CrysAlis171 .NET)
(compiled Aug  2 2013,16:46:58)
;
_computing_molecular_graphics 'SHELXS-2016 (Sheldrick, 2016)'
_computing_publication_material 'WINGX 2014'
_computing_structure_refinement 'SHELXL-2017/1 (Sheldrick, 2017)'
_computing_structure_solution 'SHELXS-2016 (Sheldrick, 2016)'
_diffrn_ambient_temperature 298(2)
_diffrn_detector_area_resol_mean 15.9853
_diffrn_measured_fraction_theta_full 0.998
_diffrn_measured_fraction_theta_max 0.998
_diffrn_measurement_device_type 'Xcalibur, Sapphire3'
_diffrn_measurement_method '\w scans'
_diffrn_radiation_type MoK\a
_diffrn_radiation_wavelength 0.71073
_diffrn_reflns_av_R_equivalents 0.0669
_diffrn_reflns_av_unetI/netI 0.0404
_diffrn_reflns_Laue_measured_fraction_full 0.998
_diffrn_reflns_Laue_measured_fraction_max 0.998
_diffrn_reflns_limit_h_max 25
_diffrn_reflns_limit_h_min -25
_diffrn_reflns_limit_k_max 10
_diffrn_reflns_limit_k_min -10
_diffrn_reflns_limit_l_max 19
_diffrn_reflns_limit_l_min -19
_diffrn_reflns_number 34779
_diffrn_reflns_point_group_measured_fraction_full 0.998
_diffrn_reflns_point_group_measured_fraction_max 0.998
_diffrn_reflns_theta_full 25.242
_diffrn_reflns_theta_max 26.371
_diffrn_reflns_theta_min 2.945
_diffrn_source 'Enhance (Mo) X-ray Source'
_exptl_absorpt_coefficient_mu 5.483
_exptl_absorpt_correction_T_max 1.00000
_exptl_absorpt_correction_T_min 0.13271
_exptl_absorpt_correction_type multi-scan
_exptl_absorpt_process_details
;
CrysAlisPro, Agilent Technologies,
Version 1.171.36.32 (release 02-08-2013 CrysAlis171 .NET)
(compiled Aug  2 2013,16:46:58)
Empirical absorption correction using spherical harmonics,
 implemented in SCALE3 ABSPACK scaling algorithm.
;
_exptl_crystal_colour Colorless
_exptl_crystal_density_diffrn 1.809
_exptl_crystal_density_method 'not measured'
_exptl_crystal_description Block
_exptl_crystal_F_000 1400
_exptl_crystal_size_max 0.040
_exptl_crystal_size_mid 0.020
_exptl_crystal_size_min 0.020
_refine_diff_density_max 1.826
_refine_diff_density_min -2.303
_refine_diff_density_rms 0.144
_refine_ls_extinction_method none
_refine_ls_goodness_of_fit_ref 1.182
_refine_ls_hydrogen_treatment constr
_refine_ls_matrix_type full
_refine_ls_number_parameters 335
_refine_ls_number_reflns 5357
_refine_ls_number_restraints 1
_refine_ls_restrained_S_all 1.233
_refine_ls_R_factor_all 0.0547
_refine_ls_R_factor_gt 0.0491
_refine_ls_shift/su_max 0.007
_refine_ls_shift/su_mean 0.000
_refine_ls_structure_factor_coef Fsqd
_refine_ls_weighting_details 'w=1/[\s^2^(Fo^2^)+(0.0219P)^2^+19.3097P] where P=(Fo^2^+2Fc^2^)/3'
_refine_ls_weighting_scheme calc
_refine_ls_wR_factor_gt 0.0988
_refine_ls_wR_factor_ref 0.1011
_reflns_Friedel_coverage 0.000
_reflns_number_gt 4849
_reflns_number_total 5357
_reflns_threshold_expression 'I > 2\s(I)'
_cod_data_source_file ao8b00782_si_002.cif
_cod_data_source_block Complex-4
_cod_original_sg_symbol_H-M 'P 21/c'
_cod_database_code 4516045
_shelx_shelxl_version_number 2017/1
_shelx_space_group_comment
;
The symmetry employed for this shelxl refinement is uniquely defined
by the following loop, which should always be used as a source of
symmetry information in preference to the above space-group names.
They are only intended as comments.
;
_shelx_estimated_absorpt_t_min 0.811
_shelx_estimated_absorpt_t_max 0.898

loop_
_space_group_symop_operation_xyz
'x, y, z'
'-x, y+1/2, -z+1/2'
'-x, -y, -z'
'x, -y-1/2, z-1/2'

loop_
_atom_site_label
_atom_site_type_symbol
_atom_site_fract_x
_atom_site_fract_y
_atom_site_fract_z
_atom_site_U_iso_or_equiv
_atom_site_adp_type
_atom_site_occupancy
_atom_site_site_symmetry_order
_atom_site_calc_flag
_atom_site_refinement_flags_posn
_atom_site_refinement_flags_adp
_atom_site_refinement_flags_occupancy
_atom_site_disorder_assembly
_atom_site_disorder_group
Pt1 Pt 0.78174(2) 0.96019(3) 0.19844(2) 0.02904(10) Uani 1 1 d . . . . .
S1 S 0.79584(11) 1.1702(2) 0.11419(12) 0.0409(5) Uani 1 1 d . . . . .
F1 F 0.9898(3) 0.9936(10) 0.3550(6) 0.111(3) Uani 1 1 d . . . . .
F2 F 0.9543(4) 1.1507(15) 0.4414(5) 0.148(4) Uani 1 1 d . . . . .
F3 F 0.9862(3) 1.2388(10) 0.3286(6) 0.114(3) Uani 1 1 d . . . . .
O2 O 0.8764(3) 1.0035(6) 0.2630(3) 0.0389(12) Uani 1 1 d . . . . .
O3 O 0.8447(3) 1.2102(9) 0.3420(4) 0.069(2) Uani 1 1 d . . . . .
O1 O 0.7589(4) 1.3203(7) 0.1252(4) 0.066(2) Uani 1 1 d . . . . .
N1 N 0.7725(3) 0.7654(7) 0.2760(3) 0.0269(12) Uani 1 1 d . . . . .
N2 N 0.7325(3) 0.5069(7) 0.3084(4) 0.0340(14) Uani 1 1 d . . . . .
H2 H 0.766218 0.483150 0.342813 0.041 Uiso 1 1 calc R U . . .
N3 N 0.7034(3) 0.6239(7) 0.1812(4) 0.0331(13) Uani 1 1 d . . . . .
H3 H 0.701741 0.527173 0.159752 0.040 Uiso 1 1 calc DR U . . .
C1 C 0.7365(3) 0.6368(8) 0.2554(4) 0.0282(15) Uani 1 1 d . . . . .
C16 C 0.6701(4) 0.7467(9) 0.1319(4) 0.0322(16) Uani 1 1 d . . . . .
C17 C 0.6935(4) 0.9074(9) 0.1394(5) 0.0367(17) Uani 1 1 d . . . . .
C18 C 0.6509(4) 1.0260(11) 0.1001(5) 0.048(2) Uani 1 1 d . . . . .
H18 H 0.661362 1.136339 0.106880 0.057 Uiso 1 1 calc R U . . .
C19 C 0.5944(5) 0.9824(14) 0.0520(6) 0.066(3) Uani 1 1 d . . . . .
H19 H 0.567460 1.063762 0.026644 0.079 Uiso 1 1 calc R U . . .
C20 C 0.5766(5) 0.8209(14) 0.0404(6) 0.060(3) Uani 1 1 d . . . . .
H20 H 0.539399 0.793432 0.004825 0.072 Uiso 1 1 calc R U . . .
C21 C 0.6137(4) 0.7014(11) 0.0813(5) 0.044(2) Uani 1 1 d . . . . .
C9 C 0.6739(4) 0.4087(9) 0.3087(4) 0.0312(15) Uani 1 1 d . . . . .
C10 C 0.6797(4) 0.2422(10) 0.3060(5) 0.0435(19) Uani 1 1 d . . . . .
H10 H 0.721017 0.194804 0.301312 0.052 Uiso 1 1 calc R U . . .
C11 C 0.6248(5) 0.1443(11) 0.3101(6) 0.061(3) Uani 1 1 d . . . . .
H11 H 0.629056 0.030997 0.308295 0.073 Uiso 1 1 calc R U . . .
C12 C 0.5641(5) 0.2130(13) 0.3167(6) 0.064(3) Uani 1 1 d . . . . .
H12 H 0.526887 0.147008 0.318758 0.076 Uiso 1 1 calc R U . . .
C13 C 0.5584(5) 0.3795(13) 0.3204(6) 0.058(2) Uani 1 1 d . . . . .
H13 H 0.516827 0.425172 0.324974 0.069 Uiso 1 1 calc R U . . .
C14 C 0.6126(4) 0.4826(10) 0.3176(5) 0.0412(19) Uani 1 1 d . . . . .
C15 C 0.6041(5) 0.6637(11) 0.3264(7) 0.065(3) Uani 1 1 d . . . . .
H15A H 0.646131 0.716847 0.323035 0.097 Uiso 1 1 calc R U . . .
H15B H 0.573253 0.702948 0.281836 0.097 Uiso 1 1 calc R U . . .
H15C H 0.587672 0.687481 0.379795 0.097 Uiso 1 1 calc R U . . .
C2 C 0.8068(4) 0.7697(9) 0.3597(5) 0.0371(18) Uani 1 1 d . . . . .
C3 C 0.7757(5) 0.8552(11) 0.4240(5) 0.057(3) Uani 1 1 d . . . . .
H3A H 0.734937 0.906336 0.412513 0.068 Uiso 1 1 calc R U . . .
C4 C 0.8080(7) 0.8595(14) 0.5034(6) 0.073(3) Uani 1 1 d . . . . .
H4 H 0.788560 0.910892 0.547279 0.088 Uiso 1 1 calc R U . . .
C5 C 0.8682(6) 0.7884(16) 0.5172(7) 0.078(4) Uani 1 1 d . . . . .
H5 H 0.889668 0.793897 0.571087 0.094 Uiso 1 1 calc R U . . .
C6 C 0.8987(5) 0.7094(15) 0.4565(7) 0.075(3) Uani 1 1 d . . . . .
H6 H 0.940371 0.662907 0.468701 0.090 Uiso 1 1 calc R U . . .
C7 C 0.8665(4) 0.6988(11) 0.3744(5) 0.049(2) Uani 1 1 d . . . . .
C8 C 0.8988(5) 0.6208(13) 0.3096(7) 0.072(3) Uani 1 1 d . . . . .
H8A H 0.940659 0.577964 0.332630 0.109 Uiso 1 1 calc R U . . .
H8B H 0.871684 0.532839 0.286252 0.109 Uiso 1 1 calc R U . . .
H8C H 0.906008 0.698786 0.266231 0.109 Uiso 1 1 calc R U . . .
C25 C 0.8833(4) 1.1128(10) 0.3188(5) 0.0407(18) Uani 1 1 d . . . . .
C26 C 0.9533(5) 1.1222(14) 0.3625(6) 0.058(2) Uani 1 1 d . . . . .
C23 C 0.8797(5) 1.2258(13) 0.1184(6) 0.067(3) Uani 1 1 d . . . . .
H23A H 0.906162 1.130027 0.111383 0.101 Uiso 1 1 calc R U . . .
H23B H 0.886180 1.302554 0.074189 0.101 Uiso 1 1 calc R U . . .
H23C H 0.892613 1.275282 0.171984 0.101 Uiso 1 1 calc R U . . .
C24 C 0.7828(5) 1.1119(12) 0.0065(5) 0.060(3) Uani 1 1 d . . . . .
H24A H 0.806750 1.012829 -0.002437 0.090 Uiso 1 1 calc R U . . .
H24B H 0.736367 1.094011 -0.007860 0.090 Uiso 1 1 calc R U . . .
H24C H 0.798242 1.197413 -0.028280 0.090 Uiso 1 1 calc R U . . .
C22 C 0.5900(5) 0.5209(12) 0.0666(7) 0.067(4) Uani 1.00(3) 1 d . . P A 1
H22A H 0.619788 0.448196 0.098377 0.100 Uiso 1.00(3) 1 calc DR U P A 1
H22B H 0.546200 0.508652 0.084510 0.100 Uiso 1.00(3) 1 calc R U P A 1
H22C H 0.589457 0.494950 0.007706 0.100 Uiso 1.00(3) 1 calc R U P A 1

loop_
_atom_site_aniso_label
_atom_site_aniso_U_11
_atom_site_aniso_U_22
_atom_site_aniso_U_33
_atom_site_aniso_U_23
_atom_site_aniso_U_13
_atom_site_aniso_U_12
Pt1 0.03569(17) 0.02602(14) 0.02559(16) 0.00041(11) 0.00367(11) 0.00159(12)
S1 0.0623(14) 0.0292(9) 0.0322(10) 0.0031(8) 0.0100(9) 0.0026(9)
F1 0.056(4) 0.099(5) 0.169(8) -0.020(5) -0.038(5) 0.020(4)
F2 0.076(5) 0.296(13) 0.066(5) -0.048(7) -0.021(4) -0.014(7)
F3 0.050(4) 0.111(6) 0.179(8) 0.039(5) -0.001(4) -0.037(4)
O2 0.036(3) 0.038(3) 0.043(3) -0.001(2) 0.004(2) -0.004(2)
O3 0.050(4) 0.077(5) 0.078(5) -0.036(4) -0.002(3) 0.003(4)
O1 0.113(6) 0.029(3) 0.061(4) 0.007(3) 0.033(4) 0.017(3)
N1 0.023(3) 0.032(3) 0.025(3) 0.001(2) -0.007(2) -0.004(2)
N2 0.030(3) 0.039(3) 0.032(3) 0.010(3) -0.008(3) -0.005(3)
N3 0.040(4) 0.029(3) 0.029(3) -0.001(2) -0.002(3) 0.002(3)
C1 0.029(4) 0.029(4) 0.027(4) 0.001(3) 0.004(3) 0.001(3)
C16 0.030(4) 0.043(4) 0.023(4) 0.001(3) -0.002(3) 0.006(3)
C17 0.044(5) 0.037(4) 0.030(4) 0.002(3) 0.002(3) 0.011(3)
C18 0.045(5) 0.051(5) 0.046(5) 0.006(4) -0.003(4) 0.016(4)
C19 0.056(6) 0.072(7) 0.066(7) 0.020(5) -0.010(5) 0.030(5)
C20 0.042(5) 0.086(8) 0.049(6) 0.007(5) -0.010(4) 0.008(5)
C21 0.033(4) 0.066(6) 0.033(4) 0.000(4) -0.008(3) 0.002(4)
C9 0.033(4) 0.032(4) 0.028(4) 0.000(3) 0.004(3) -0.003(3)
C10 0.039(5) 0.040(4) 0.052(5) -0.006(4) 0.007(4) 0.000(4)
C11 0.059(6) 0.041(5) 0.084(7) -0.004(5) 0.019(5) -0.016(4)
C12 0.053(6) 0.063(6) 0.077(7) 0.000(5) 0.014(5) -0.023(5)
C13 0.035(5) 0.068(6) 0.070(6) 0.003(5) 0.007(4) -0.002(5)
C14 0.043(5) 0.041(4) 0.040(5) 0.000(3) 0.012(4) 0.002(4)
C15 0.059(7) 0.055(6) 0.084(7) 0.003(5) 0.032(5) 0.016(5)
C2 0.041(5) 0.037(4) 0.032(4) 0.005(3) -0.004(3) -0.019(3)
C3 0.087(7) 0.057(6) 0.026(4) -0.004(4) 0.002(4) -0.038(5)
C4 0.099(10) 0.076(8) 0.046(6) -0.016(5) 0.013(6) -0.044(7)
C5 0.078(9) 0.112(10) 0.043(6) 0.008(6) -0.010(6) -0.051(8)
C6 0.054(7) 0.097(9) 0.068(7) 0.031(6) -0.021(5) -0.033(6)
C7 0.043(5) 0.054(5) 0.048(5) 0.012(4) -0.001(4) -0.013(4)
C8 0.060(7) 0.056(6) 0.100(9) 0.014(6) -0.003(6) 0.007(5)
C25 0.037(5) 0.042(4) 0.044(5) -0.001(4) 0.010(4) -0.006(4)
C26 0.037(5) 0.076(7) 0.061(6) -0.002(5) 0.001(4) -0.008(5)
C23 0.061(7) 0.072(7) 0.069(7) 0.011(5) 0.015(5) -0.021(5)
C24 0.097(8) 0.054(5) 0.029(4) 0.008(4) 0.014(5) 0.016(5)
C22 0.056(7) 0.064(7) 0.076(8) -0.004(5) -0.017(5) -0.011(5)

loop_
_atom_type_symbol
_atom_type_description
_atom_type_scat_dispersion_real
_atom_type_scat_dispersion_imag
_atom_type_scat_source
C C 0.0033 0.0016 'International Tables Vol C Tables 4.2.6.8 and 6.1.1.4'
H H 0.0000 0.0000 'International Tables Vol C Tables 4.2.6.8 and 6.1.1.4'
N N 0.0061 0.0033 'International Tables Vol C Tables 4.2.6.8 and 6.1.1.4'
O O 0.0106 0.0060 'International Tables Vol C Tables 4.2.6.8 and 6.1.1.4'
F F 0.0171 0.0103 'International Tables Vol C Tables 4.2.6.8 and 6.1.1.4'
S S 0.1246 0.1234 'International Tables Vol C Tables 4.2.6.8 and 6.1.1.4'
Pt Pt -1.7033 8.3905 'International Tables Vol C Tables 4.2.6.8 and 6.1.1.4'

loop_
_geom_angle_atom_site_label_1
_geom_angle_atom_site_label_2
_geom_angle_atom_site_label_3
_geom_angle
C17 Pt1 N1 89.6(3)
C17 Pt1 O2 177.1(3)
N1 Pt1 O2 87.8(2)
C17 Pt1 S1 92.2(2)
N1 Pt1 S1 177.84(17)
O2 Pt1 S1 90.40(15)
O1 S1 C23 106.5(5)
O1 S1 C24 107.8(4)
C23 S1 C24 99.8(5)
O1 S1 Pt1 119.1(3)
C23 S1 Pt1 110.6(4)
C24 S1 Pt1 111.2(3)
C25 O2 Pt1 120.0(5)
C1 N1 C2 117.7(6)
C1 N1 Pt1 123.7(4)
C2 N1 Pt1 118.6(4)
C1 N2 C9 122.0(6)
C1 N2 H2 119.0
C9 N2 H2 119.0
C1 N3 C16 128.9(6)
C1 N3 H3 115.5
C16 N3 H3 115.5
N1 C1 N3 121.5(6)
N1 C1 N2 122.1(6)
N3 C1 N2 116.3(6)
C21 C16 C17 123.7(7)
C21 C16 N3 117.7(7)
C17 C16 N3 118.6(6)
C16 C17 C18 114.6(8)
C16 C17 Pt1 121.8(5)
C18 C17 Pt1 123.5(6)
C19 C18 C17 121.5(9)
C19 C18 H18 119.3
C17 C18 H18 119.3
C18 C19 C20 121.5(8)
C18 C19 H19 119.3
C20 C19 H19 119.3
C21 C20 C19 119.6(9)
C21 C20 H20 120.2
C19 C20 H20 120.2
C20 C21 C16 118.6(9)
C20 C21 C22 117.0(8)
C16 C21 C22 124.3(7)
C10 C9 C14 120.9(7)
C10 C9 N2 118.8(7)
C14 C9 N2 120.1(7)
C9 C10 C11 120.2(8)
C9 C10 H10 119.9
C11 C10 H10 119.9
C12 C11 C10 120.2(9)
C12 C11 H11 119.9
C10 C11 H11 119.9
C11 C12 C13 119.5(9)
C11 C12 H12 120.2
C13 C12 H12 120.2
C12 C13 C14 122.2(9)
C12 C13 H13 118.9
C14 C13 H13 118.9
C13 C14 C9 116.9(8)
C13 C14 C15 120.1(8)
C9 C14 C15 123.0(8)
C14 C15 H15A 109.5
C14 C15 H15B 109.5
H15A C15 H15B 109.5
C14 C15 H15C 109.5
H15A C15 H15C 109.5
H15B C15 H15C 109.5
C7 C2 C3 122.0(8)
C7 C2 N1 120.2(7)
C3 C2 N1 117.8(7)
C4 C3 C2 118.0(11)
C4 C3 H3A 121.0
C2 C3 H3A 121.0
C5 C4 C3 119.4(11)
C5 C4 H4 120.3
C3 C4 H4 120.3
C4 C5 C6 123.3(10)
C4 C5 H5 118.3
C6 C5 H5 118.3
C5 C6 C7 119.1(11)
C5 C6 H6 120.5
C7 C6 H6 120.5
C2 C7 C6 118.2(10)
C2 C7 C8 122.1(8)
C6 C7 C8 119.6(10)
C7 C8 H8A 109.5
C7 C8 H8B 109.5
H8A C8 H8B 109.5
C7 C8 H8C 109.5
H8A C8 H8C 109.5
H8B C8 H8C 109.5
O3 C25 O2 130.8(8)
O3 C25 C26 115.6(8)
O2 C25 C26 113.6(8)
F2 C26 F1 106.1(10)
F2 C26 F3 108.0(10)
F1 C26 F3 103.7(9)
F2 C26 C25 113.2(8)
F1 C26 C25 115.6(9)
F3 C26 C25 109.6(8)
S1 C23 H23A 109.5
S1 C23 H23B 109.5
H23A C23 H23B 109.5
S1 C23 H23C 109.5
H23A C23 H23C 109.5
H23B C23 H23C 109.5
S1 C24 H24A 109.5
S1 C24 H24B 109.5
H24A C24 H24B 109.5
S1 C24 H24C 109.5
H24A C24 H24C 109.5
H24B C24 H24C 109.5
C21 C22 H22A 109.5
C21 C22 H22B 109.5
H22A C22 H22B 109.5
C21 C22 H22C 109.5
H22A C22 H22C 109.5
H22B C22 H22C 109.5

loop_
_geom_bond_atom_site_label_1
_geom_bond_atom_site_label_2
_geom_bond_distance
Pt1 C17 1.995(8)
Pt1 N1 2.032(5)
Pt1 O2 2.127(5)
Pt1 S1 2.2103(19)
S1 O1 1.454(6)
S1 C23 1.754(10)
S1 C24 1.777(8)
F1 C26 1.295(12)
F2 C26 1.277(11)
F3 C26 1.304(11)
O2 C25 1.259(9)
O3 C25 1.196(10)
N1 C1 1.305(8)
N1 C2 1.449(9)
N2 C1 1.361(9)
N2 C9 1.434(9)
N2 H2 0.8600
N3 C1 1.313(8)
N3 C16 1.409(9)
N3 H3 0.8600
C16 C21 1.392(10)
C16 C17 1.397(11)
C17 C18 1.408(10)
C18 C19 1.369(13)
C18 H18 0.9300
C19 C20 1.375(14)
C19 H19 0.9300
C20 C21 1.363(12)
C20 H20 0.9300
C21 C22 1.561(13)
C9 C10 1.365(10)
C9 C14 1.398(11)
C10 C11 1.376(12)
C10 H10 0.9300
C11 C12 1.362(14)
C11 H11 0.9300
C12 C13 1.365(14)
C12 H12 0.9300
C13 C14 1.386(12)
C13 H13 0.9300
C14 C15 1.496(12)
C15 H15A 0.9600
C15 H15B 0.9600
C15 H15C 0.9600
C2 C7 1.344(12)
C2 C3 1.429(12)
C3 C4 1.373(13)
C3 H3A 0.9300
C4 C5 1.351(17)
C4 H4 0.9300
C5 C6 1.354(16)
C5 H5 0.9300
C6 C7 1.415(13)
C6 H6 0.9300
C7 C8 1.418(13)
C8 H8A 0.9600
C8 H8B 0.9600
C8 H8C 0.9600
C25 C26 1.527(12)
C23 H23A 0.9600
C23 H23B 0.9600
C23 H23C 0.9600
C24 H24A 0.9600
C24 H24B 0.9600
C24 H24C 0.9600
C22 H22A 0.9600
C22 H22B 0.9600
C22 H22C 0.9600

loop_
_geom_hbond_atom_site_label_D
_geom_hbond_atom_site_label_H
_geom_hbond_atom_site_label_A
_geom_hbond_distance_DH
_geom_hbond_distance_HA
_geom_hbond_distance_DA
_geom_hbond_angle_DHA
_geom_hbond_site_symmetry_A
_geom_hbond_publ_flag
N3 H3 O1 0.86 2.15 2.894(8) 145.2 1_545 yes
C10 H10 O3 0.93 2.54 3.352(11) 146.5 1_545 yes
C24 H24C O3 0.96 2.46 3.332(11) 151.0 4_585 yes
N3 H3 O1 0.86 2.15 2.894(8) 145.2 1_545 yes
C10 H10 O3 0.93 2.54 3.352(11) 146.5 1_545 yes
C24 H24C O3 0.96 2.46 3.332(11) 151.0 4_585 yes

loop_
_geom_torsion_atom_site_label_1
_geom_torsion_atom_site_label_2
_geom_torsion_atom_site_label_3
_geom_torsion_atom_site_label_4
_geom_torsion
C2 N1 C1 N3 179.3(7)
Pt1 N1 C1 N3 0.4(10)
C2 N1 C1 N2 -2.5(10)
Pt1 N1 C1 N2 178.6(5)
C16 N3 C1 N1 -36.9(11)
C16 N3 C1 N2 144.8(7)
C9 N2 C1 N1 148.7(7)
C9 N2 C1 N3 -33.0(10)
C1 N3 C16 C21 -147.8(8)
C1 N3 C16 C17 29.3(11)
C21 C16 C17 C18 7.9(11)
N3 C16 C17 C18 -169.0(7)
C21 C16 C17 Pt1 -170.4(6)
N3 C16 C17 Pt1 12.7(9)
C16 C17 C18 C19 -5.9(12)
Pt1 C17 C18 C19 172.3(7)
C17 C18 C19 C20 0.4(15)
C18 C19 C20 C21 3.8(16)
C19 C20 C21 C16 -2.0(14)
C19 C20 C21 C22 179.0(9)
C17 C16 C21 C20 -4.2(12)
N3 C16 C21 C20 172.8(8)
C17 C16 C21 C22 174.8(8)
N3 C16 C21 C22 -8.2(12)
C1 N2 C9 C10 131.2(8)
C1 N2 C9 C14 -53.2(10)
C14 C9 C10 C11 1.5(13)
N2 C9 C10 C11 177.0(8)
C9 C10 C11 C12 0.1(15)
C10 C11 C12 C13 -0.9(16)
C11 C12 C13 C14 0.0(16)
C12 C13 C14 C9 1.5(14)
C12 C13 C14 C15 -176.8(10)
C10 C9 C14 C13 -2.2(12)
N2 C9 C14 C13 -177.7(7)
C10 C9 C14 C15 176.1(8)
N2 C9 C14 C15 0.6(12)
C1 N1 C2 C7 85.4(9)
Pt1 N1 C2 C7 -95.7(7)
C1 N1 C2 C3 -96.3(8)
Pt1 N1 C2 C3 82.6(7)
C7 C2 C3 C4 -1.8(12)
N1 C2 C3 C4 179.9(7)
C2 C3 C4 C5 2.1(14)
C3 C4 C5 C6 -1.0(17)
C4 C5 C6 C7 -0.5(17)
C3 C2 C7 C6 0.3(12)
N1 C2 C7 C6 178.5(7)
C3 C2 C7 C8 -176.9(8)
N1 C2 C7 C8 1.3(12)
C5 C6 C7 C2 0.8(14)
C5 C6 C7 C8 178.1(10)
Pt1 O2 C25 O3 -4.3(13)
Pt1 O2 C25 C26 176.8(5)
O3 C25 C26 F2 39.5(14)
O2 C25 C26 F2 -141.4(10)
O3 C25 C26 F1 162.2(9)
O2 C25 C26 F1 -18.7(12)
O3 C25 C26 F3 -81.0(11)
O2 C25 C26 F3 98.0(10)
